data_4075602
loop_
_publ_author_name
'Eguillor, Beatriz'
'Esteruelas, Miguel A.'
'Oliv\'an, Montserrat'

_publ_section_title
;
 Preparation, X-ray Structures, and NMR Spectra of Elongated Dihydrogen
 Complexes with Four- and Five-Coordinate Tin Centers
;
_journal_issue 19
_journal_name_full Organometallics
_journal_page_first 4691
_journal_paper_doi 10.1021/om060395g
_journal_volume 25
_journal_year 2006
_chemical_formula_sum 'C44 H67 Cl O2 Os P2 Sn'
_chemical_formula_weight 1034.26
_chemical_name_systematic
; 
 ? 
;
_space_group_IT_number 14
_symmetry_cell_setting monoclinic
_symmetry_space_group_name_Hall '-P 2yn'
_symmetry_space_group_name_H-M 'P 1 21/n 1'
_atom_sites_solution_hydrogens geom
_atom_sites_solution_primary direct
_atom_sites_solution_secondary difmap
_audit_creation_method SHELXL-97
_cell_angle_alpha 90.00
_cell_angle_beta 93.256(3)
_cell_angle_gamma 90.00
_cell_formula_units_Z 4
_cell_length_a 10.7119(14)
_cell_length_b 14.3315(19)
_cell_length_c 29.820(4)
_cell_measurement_reflns_used 929
_cell_measurement_temperature 100(2)
_cell_measurement_theta_max 19
_cell_measurement_theta_min 2
_cell_volume 4570.5(10)
_computing_cell_refinement 'SAINT+ v. 6.1 (Bruker AXS, 2000)'
_computing_data_reduction 'SAINT+ v. 6.1 (Bruker AXS, 2000)'
_computing_molecular_graphics 'XP, SHELXTL v. 6.1 (Bruker, 2000)'
_computing_publication_material 'XCIF, SHELXTL v. 6.1 (Bruker, 2000)'
_computing_structure_refinement 'SHELXL-97 (Sheldrick, 1997)'
_computing_structure_solution 'SHELXS-97 (Sheldrick, 1990)'
_diffrn_ambient_temperature 100(2)
_diffrn_detector_area_resol_mean 8.26
_diffrn_measured_fraction_theta_full 1.000
_diffrn_measured_fraction_theta_max 0.938
_diffrn_measurement_device_type 'Bruker SMART APEX CCD system'
_diffrn_measurement_method '\w rotations with narrow frames'
_diffrn_radiation_monochromator graphite
_diffrn_radiation_source 'fine-focus sealed tube'
_diffrn_radiation_type MoK\a
_diffrn_radiation_wavelength 0.71073
_diffrn_reflns_av_R_equivalents 0.0964
_diffrn_reflns_av_sigmaI/netI 0.1490
_diffrn_reflns_limit_h_max 13
_diffrn_reflns_limit_h_min -14
_diffrn_reflns_limit_k_max 19
_diffrn_reflns_limit_k_min -18
_diffrn_reflns_limit_l_max 40
_diffrn_reflns_limit_l_min -39
_diffrn_reflns_number 56597
_diffrn_reflns_theta_full 27.50
_diffrn_reflns_theta_max 28.95
_diffrn_reflns_theta_min 1.37
_diffrn_standards_decay_% 'no decay'
_exptl_absorpt_coefficient_mu 3.485
_exptl_absorpt_correction_T_max 0.787
_exptl_absorpt_correction_T_min 0.612
_exptl_absorpt_correction_type multi-scan
_exptl_absorpt_process_details
;
Absorption correction performed with SADABS program. This is based on the
method of Blessing: Blessing, R. H., Acta Crystallogr., Sect. A 1995, 51, 33.

SADABS: Area-Detector Absorption Correction. Bruker-AXS 
within SAINT+ package, v. 6.1 (2000).
;
_exptl_crystal_colour yellow
_exptl_crystal_density_diffrn 1.503
_exptl_crystal_density_method 'not measured'
_exptl_crystal_description prism
_exptl_crystal_F_000 2080
_exptl_crystal_size_max 0.18
_exptl_crystal_size_mid 0.06
_exptl_crystal_size_min 0.04
_refine_diff_density_max 2.986
_refine_diff_density_min -0.803
_refine_diff_density_rms 0.161
_refine_ls_extinction_method none
_refine_ls_goodness_of_fit_ref 0.789
_refine_ls_hydrogen_treatment mixed
_refine_ls_matrix_type full
_refine_ls_number_parameters 445
_refine_ls_number_reflns 11359
_refine_ls_number_restraints 4
_refine_ls_restrained_S_all 0.789
_refine_ls_R_factor_all 0.1151
_refine_ls_R_factor_gt 0.0412
_refine_ls_shift/su_max 0.006
_refine_ls_shift/su_mean 0.000
_refine_ls_structure_factor_coef Fsqd
_refine_ls_weighting_details 'calc w=1/[\s^2^(Fo^2^)+(0.0393P)^2^+0.0000P] where P=(Fo^2^+2Fc^2^)/3'
_refine_ls_weighting_scheme calc
_refine_ls_wR_factor_gt 0.0807
_refine_ls_wR_factor_ref 0.1074
_reflns_number_gt 5437
_reflns_number_total 11359
_reflns_threshold_expression >2sigma(I)
_cod_data_source_file om060395gsi20060704_033459.cif
_cod_data_source_block mae1701s
_cod_original_cell_volume 4570.6(10)
_cod_original_sg_symbol_H-M P2(1)/n
_cod_database_code 4075602

loop_
_symmetry_equiv_pos_as_xyz
'x, y, z'
'-x+1/2, y+1/2, -z+1/2'
'-x, -y, -z'
'x-1/2, -y-1/2, z-1/2'

loop_
_atom_site_label
_atom_site_type_symbol
_atom_site_fract_x
_atom_site_fract_y
_atom_site_fract_z
_atom_site_U_iso_or_equiv
_atom_site_adp_type
_atom_site_occupancy
_atom_site_symmetry_multiplicity
_atom_site_calc_flag
_atom_site_refinement_flags
_atom_site_disorder_assembly
_atom_site_disorder_group
Os Os 0.50431(2) 0.12466(2) 0.151209(9) 0.02678(8) Uani 1 1 d D . .
H01 H 0.525(8) 0.115(7) 0.0990(7) 0.11(3) Uiso 1 1 d D . .
H02 H 0.632(4) 0.130(7) 0.127(2) 0.09(3) Uiso 1 1 d D . .
Sn Sn 0.30176(4) 0.12275(5) 0.098892(15) 0.03111(13) Uani 1 1 d . . .
P1 P 0.52912(18) -0.04086(15) 0.15459(7) 0.0291(5) Uani 1 1 d . . .
P2 P 0.53872(19) 0.28827(15) 0.14653(7) 0.0322(5) Uani 1 1 d . . .
Cl Cl 0.62268(15) 0.12970(16) 0.22326(6) 0.0354(4) Uani 1 1 d . . .
O1 O 0.3534(4) 0.1314(5) 0.19835(15) 0.0307(12) Uani 1 1 d . . .
O2 O 0.1808(4) 0.1330(4) 0.15162(15) 0.0336(12) Uani 1 1 d . . .
C1 C 0.2374(6) 0.1322(6) 0.1908(2) 0.0304(16) Uani 1 1 d . . .
C2 C 0.1576(6) 0.1305(6) 0.2304(2) 0.0274(15) Uani 1 1 d . . .
C3 C 0.0283(6) 0.1256(6) 0.2237(2) 0.0329(17) Uani 1 1 d . . .
H3 H -0.0100 0.1261 0.1942 0.040 Uiso 1 1 calc R . .
C4 C -0.0448(6) 0.1199(6) 0.2612(3) 0.041(2) Uani 1 1 d . . .
H4 H -0.1331 0.1150 0.2566 0.049 Uiso 1 1 calc R . .
C5 C 0.0088(6) 0.1211(6) 0.3057(3) 0.048(2) Uani 1 1 d . . .
H5 H -0.0408 0.1188 0.3311 0.057 Uiso 1 1 calc R . .
C6 C 0.1382(6) 0.1258(8) 0.3099(2) 0.0342(17) Uani 1 1 d . . .
H6 H 0.1780 0.1255 0.3392 0.041 Uiso 1 1 calc R . .
C7 C 0.2114(6) 0.1308(6) 0.2736(2) 0.0340(17) Uani 1 1 d . . .
H7 H 0.2997 0.1345 0.2783 0.041 Uiso 1 1 calc R . .
C8 C 0.2046(7) 0.0097(5) 0.0640(3) 0.0306(19) Uani 1 1 d . . .
C9 C 0.0858(8) -0.0161(6) 0.0759(3) 0.041(2) Uani 1 1 d . . .
H9 H 0.0528 0.0102 0.1019 0.050 Uiso 1 1 calc R . .
C10 C 0.0157(8) -0.0791(6) 0.0506(3) 0.053(3) Uani 1 1 d . . .
H10 H -0.0650 -0.0955 0.0596 0.063 Uiso 1 1 calc R . .
C11 C 0.0594(8) -0.1192(8) 0.0125(3) 0.050(2) Uani 1 1 d . . .
H11 H 0.0099 -0.1624 -0.0049 0.060 Uiso 1 1 calc R . .
C12 C 0.1748(9) -0.0948(6) 0.0007(3) 0.050(3) Uani 1 1 d . . .
H12 H 0.2068 -0.1213 -0.0255 0.060 Uiso 1 1 calc R . .
C13 C 0.2480(7) -0.0314(6) 0.0261(3) 0.038(2) Uani 1 1 d . . .
H13 H 0.3292 -0.0164 0.0171 0.046 Uiso 1 1 calc R . .
C14 C 0.2195(8) 0.2325(6) 0.0573(3) 0.038(2) Uani 1 1 d . . .
C15 C 0.1130(8) 0.2784(6) 0.0688(3) 0.049(2) Uani 1 1 d . . .
H15 H 0.0792 0.2663 0.0970 0.058 Uiso 1 1 calc R . .
C16 C 0.0532(9) 0.3437(6) 0.0389(4) 0.065(3) Uani 1 1 d . . .
H16 H -0.0196 0.3753 0.0475 0.078 Uiso 1 1 calc R . .
C17 C 0.0975(11) 0.3610(8) -0.0009(4) 0.066(3) Uani 1 1 d . . .
H17 H 0.0574 0.4054 -0.0204 0.079 Uiso 1 1 calc R . .
C18 C 0.2006(11) 0.3149(7) -0.0136(3) 0.067(3) Uani 1 1 d . . .
H18 H 0.2321 0.3271 -0.0422 0.080 Uiso 1 1 calc R . .
C19 C 0.2604(8) 0.2501(7) 0.0149(3) 0.052(3) Uani 1 1 d . . .
H19 H 0.3308 0.2171 0.0050 0.062 Uiso 1 1 calc R . .
C20 C 0.4269(6) -0.1092(6) 0.1903(2) 0.031(2) Uani 1 1 d . . .
H20 H 0.4552 -0.1756 0.1887 0.038 Uiso 1 1 calc R . .
C21 C 0.4405(8) -0.0807(6) 0.2396(3) 0.048(2) Uani 1 1 d . . .
H21A H 0.4100 -0.0167 0.2428 0.073 Uiso 1 1 calc R . .
H21B H 0.5287 -0.0840 0.2501 0.073 Uiso 1 1 calc R . .
H21C H 0.3914 -0.1231 0.2574 0.073 Uiso 1 1 calc R . .
C22 C 0.2897(6) -0.1078(7) 0.1732(3) 0.040(2) Uani 1 1 d . . .
H22A H 0.2406 -0.1466 0.1927 0.060 Uiso 1 1 calc R . .
H22B H 0.2821 -0.1324 0.1425 0.060 Uiso 1 1 calc R . .
H22C H 0.2583 -0.0436 0.1734 0.060 Uiso 1 1 calc R . .
C23 C 0.6877(8) -0.0769(7) 0.1781(3) 0.037(2) Uani 1 1 d . . .
H23 H 0.6961 -0.0463 0.2083 0.044 Uiso 1 1 calc R . .
C24 C 0.7091(10) -0.1783(7) 0.1876(4) 0.063(4) Uani 1 1 d . . .
H24A H 0.7085 -0.2128 0.1593 0.094 Uiso 1 1 calc R . .
H24B H 0.6426 -0.2020 0.2058 0.094 Uiso 1 1 calc R . .
H24C H 0.7902 -0.1865 0.2041 0.094 Uiso 1 1 calc R . .
C25 C 0.7952(8) -0.0362(7) 0.1525(3) 0.065(3) Uani 1 1 d . . .
H25A H 0.8749 -0.0495 0.1690 0.098 Uiso 1 1 calc R . .
H25B H 0.7844 0.0315 0.1495 0.098 Uiso 1 1 calc R . .
H25C H 0.7951 -0.0645 0.1226 0.098 Uiso 1 1 calc R . .
C26 C 0.5020(8) -0.0995(5) 0.0991(3) 0.037(2) Uani 1 1 d . . .
H26 H 0.4146 -0.0821 0.0887 0.044 Uiso 1 1 calc R . .
C27 C 0.5837(9) -0.0633(6) 0.0625(3) 0.057(3) Uani 1 1 d . . .
H27A H 0.6680 -0.0895 0.0670 0.085 Uiso 1 1 calc R . .
H27B H 0.5882 0.0049 0.0641 0.085 Uiso 1 1 calc R . .
H27C H 0.5474 -0.0821 0.0330 0.085 Uiso 1 1 calc R . .
C28 C 0.5046(9) -0.2071(6) 0.0975(3) 0.054(3) Uani 1 1 d . . .
H28A H 0.4562 -0.2288 0.0706 0.081 Uiso 1 1 calc R . .
H28B H 0.4682 -0.2323 0.1243 0.081 Uiso 1 1 calc R . .
H28C H 0.5913 -0.2285 0.0964 0.081 Uiso 1 1 calc R . .
C29 C 0.5149(9) 0.3379(6) 0.0887(3) 0.038(2) Uani 1 1 d . . .
H29 H 0.4259 0.3233 0.0794 0.046 Uiso 1 1 calc R . .
C30 C 0.5918(9) 0.2907(7) 0.0528(3) 0.064(3) Uani 1 1 d . . .
H30A H 0.5592 0.3097 0.0229 0.096 Uiso 1 1 calc R . .
H30B H 0.5855 0.2227 0.0557 0.096 Uiso 1 1 calc R . .
H30C H 0.6796 0.3096 0.0572 0.096 Uiso 1 1 calc R . .
C31 C 0.5253(11) 0.4445(7) 0.0837(3) 0.072(4) Uani 1 1 d . . .
H31A H 0.6136 0.4624 0.0839 0.107 Uiso 1 1 calc R . .
H31B H 0.4862 0.4750 0.1088 0.107 Uiso 1 1 calc R . .
H31C H 0.4826 0.4640 0.0553 0.107 Uiso 1 1 calc R . .
C32 C 0.7003(8) 0.3175(6) 0.1686(3) 0.038(2) Uani 1 1 d . . .
H32 H 0.7107 0.2874 0.1988 0.045 Uiso 1 1 calc R . .
C33 C 0.8053(8) 0.2794(7) 0.1415(4) 0.066(3) Uani 1 1 d . . .
H33A H 0.8074 0.3135 0.1131 0.099 Uiso 1 1 calc R . .
H33B H 0.7907 0.2130 0.1353 0.099 Uiso 1 1 calc R . .
H33C H 0.8855 0.2871 0.1586 0.099 Uiso 1 1 calc R . .
C34 C 0.7266(10) 0.4210(7) 0.1762(4) 0.064(3) Uani 1 1 d . . .
H34A H 0.8109 0.4289 0.1902 0.096 Uiso 1 1 calc R . .
H34B H 0.6652 0.4469 0.1960 0.096 Uiso 1 1 calc R . .
H34C H 0.7204 0.4538 0.1473 0.096 Uiso 1 1 calc R . .
C35 C 0.4427(6) 0.3680(8) 0.1792(2) 0.0356(18) Uani 1 1 d . . .
H35 H 0.4742 0.4329 0.1749 0.043 Uiso 1 1 calc R . .
C36 C 0.4541(7) 0.3465(6) 0.2297(3) 0.046(2) Uani 1 1 d . . .
H36A H 0.4061 0.3925 0.2459 0.069 Uiso 1 1 calc R . .
H36B H 0.5422 0.3494 0.2404 0.069 Uiso 1 1 calc R . .
H36C H 0.4213 0.2839 0.2350 0.069 Uiso 1 1 calc R . .
C37 C 0.3048(6) 0.3660(7) 0.1629(3) 0.041(2) Uani 1 1 d . . .
H37A H 0.2700 0.3041 0.1685 0.061 Uiso 1 1 calc R . .
H37B H 0.2972 0.3794 0.1306 0.061 Uiso 1 1 calc R . .
H37C H 0.2588 0.4131 0.1791 0.061 Uiso 1 1 calc R . .
C38 C 0.2373(9) 0.6239(9) 0.0489(3) 0.091(3) Uiso 1 1 d D . .
C39A C 0.1477(15) 0.6200(12) 0.0866(5) 0.035(6) Uiso 0.50 1 d PGD A 1
C40A C 0.1187(18) 0.7108(9) 0.0987(6) 0.048(7) Uiso 0.50 1 d PG A 1
C41A C 0.0391(19) 0.7265(9) 0.1332(7) 0.059(6) Uiso 0.50 1 d PG A 1
C42A C -0.0115(17) 0.6516(15) 0.1555(5) 0.060(6) Uiso 0.50 1 d PG A 1
C43A C 0.0176(17) 0.5608(12) 0.1434(6) 0.063(6) Uiso 0.50 1 d PG A 1
C44A C 0.0972(16) 0.5450(7) 0.1089(6) 0.035(5) Uiso 0.50 1 d PG A 1
C39B C 0.1496(19) 0.6395(14) 0.0860(6) 0.076(12) Uiso 0.50 1 d PGD A 2
C40B C 0.0975(19) 0.7149(8) 0.1075(6) 0.043(7) Uiso 0.50 1 d PG A 2
C41B C 0.0168(18) 0.6996(11) 0.1417(6) 0.063(7) Uiso 0.50 1 d PG A 2
C42B C -0.0117(17) 0.6091(15) 0.1543(6) 0.060(6) Uiso 0.50 1 d PG A 2
C43B C 0.0405(19) 0.5337(9) 0.1327(7) 0.057(6) Uiso 0.50 1 d PG A 2
C44B C 0.121(2) 0.5489(10) 0.0986(7) 0.062(8) Uiso 0.50 1 d PG A 2

loop_
_atom_site_aniso_label
_atom_site_aniso_U_11
_atom_site_aniso_U_22
_atom_site_aniso_U_33
_atom_site_aniso_U_23
_atom_site_aniso_U_13
_atom_site_aniso_U_12
Os 0.02192(14) 0.03017(16) 0.02822(15) -0.00135(18) 0.00112(10) -0.00015(17)
Sn 0.0292(3) 0.0369(3) 0.0269(3) -0.0020(3) -0.0021(2) -0.0007(3)
P1 0.0264(12) 0.0313(12) 0.0295(11) -0.0025(10) 0.0007(9) 0.0006(9)
P2 0.0264(12) 0.0339(13) 0.0364(13) 0.0000(10) 0.0014(9) -0.0022(9)
Cl 0.0281(9) 0.0426(11) 0.0348(10) -0.0017(11) -0.0055(7) 0.0005(11)
O1 0.022(2) 0.038(3) 0.032(3) -0.001(3) 0.000(2) 0.004(3)
O2 0.026(2) 0.047(3) 0.026(3) -0.003(3) -0.005(2) 0.002(3)
C1 0.029(4) 0.020(4) 0.042(4) -0.008(4) 0.000(3) 0.000(4)
C2 0.022(3) 0.028(4) 0.032(4) 0.001(4) -0.001(3) -0.001(4)
C3 0.029(4) 0.036(4) 0.033(4) -0.002(4) -0.006(3) 0.000(4)
C4 0.019(4) 0.034(5) 0.070(6) -0.008(5) 0.005(4) 0.005(4)
C5 0.018(4) 0.028(4) 0.096(7) -0.009(6) -0.007(4) 0.003(4)
C6 0.039(4) 0.042(5) 0.022(4) -0.003(5) 0.002(3) -0.006(6)
C7 0.030(4) 0.034(4) 0.037(4) -0.004(4) -0.008(3) -0.002(4)
C8 0.033(5) 0.032(5) 0.026(4) 0.008(4) -0.004(3) 0.003(4)
C9 0.035(5) 0.046(6) 0.042(5) 0.001(4) 0.000(4) -0.002(4)
C10 0.039(5) 0.054(6) 0.063(7) 0.006(5) -0.011(5) -0.010(5)
C11 0.054(5) 0.039(5) 0.055(6) -0.017(6) -0.018(4) -0.003(6)
C12 0.061(6) 0.051(7) 0.037(5) -0.010(4) -0.007(5) 0.004(5)
C13 0.035(5) 0.050(6) 0.029(5) 0.000(4) 0.001(4) -0.008(4)
C14 0.039(5) 0.034(5) 0.039(5) -0.004(4) -0.012(4) 0.002(4)
C15 0.046(6) 0.052(6) 0.047(6) -0.014(5) -0.010(5) -0.003(5)
C16 0.056(6) 0.039(7) 0.094(9) -0.009(6) -0.042(6) 0.014(5)
C17 0.097(9) 0.042(7) 0.055(7) 0.011(6) -0.040(6) -0.004(7)
C18 0.083(8) 0.066(8) 0.050(7) 0.009(6) -0.019(6) -0.001(6)
C19 0.055(6) 0.062(7) 0.037(6) 0.003(5) -0.005(5) 0.002(5)
C20 0.033(4) 0.029(6) 0.033(4) 0.004(4) 0.002(3) 0.002(4)
C21 0.045(5) 0.060(6) 0.040(5) 0.012(4) 0.006(4) -0.003(5)
C22 0.034(4) 0.044(7) 0.044(5) 0.005(4) 0.007(4) -0.006(4)
C23 0.025(5) 0.039(5) 0.046(6) 0.000(4) -0.004(4) -0.001(4)
C24 0.034(6) 0.044(7) 0.109(10) 0.033(6) -0.010(6) 0.009(5)
C25 0.027(5) 0.078(8) 0.091(8) 0.021(6) 0.001(5) 0.007(5)
C26 0.043(5) 0.036(6) 0.032(5) -0.001(4) 0.000(4) -0.001(4)
C27 0.075(7) 0.056(7) 0.041(6) -0.015(5) 0.021(5) -0.012(5)
C28 0.074(7) 0.047(6) 0.041(6) -0.007(5) -0.002(5) -0.005(5)
C29 0.039(5) 0.040(6) 0.036(5) 0.010(4) -0.003(4) -0.006(4)
C30 0.080(8) 0.069(7) 0.047(6) 0.007(5) 0.027(6) 0.008(6)
C31 0.107(10) 0.050(7) 0.057(7) 0.013(6) -0.006(7) -0.013(7)
C32 0.022(5) 0.029(5) 0.062(7) 0.002(5) 0.000(4) -0.011(4)
C33 0.034(6) 0.056(7) 0.109(9) -0.014(6) 0.015(6) 0.001(5)
C34 0.039(7) 0.058(7) 0.093(9) -0.006(6) -0.011(6) 0.002(5)
C35 0.026(4) 0.040(5) 0.040(4) 0.000(5) -0.002(3) -0.004(5)
C36 0.035(5) 0.052(7) 0.050(6) -0.015(4) 0.004(4) 0.004(4)
C37 0.040(4) 0.030(5) 0.052(5) -0.008(5) 0.001(4) 0.006(5)

loop_
_atom_type_symbol
_atom_type_description
_atom_type_scat_dispersion_real
_atom_type_scat_dispersion_imag
_atom_type_scat_source
C C 0.0033 0.0016 'International Tables Vol C Tables 4.2.6.8 and 6.1.1.4'
H H 0.0000 0.0000 'International Tables Vol C Tables 4.2.6.8 and 6.1.1.4'
O O 0.0106 0.0060 'International Tables Vol C Tables 4.2.6.8 and 6.1.1.4'
P P 0.1023 0.0942 'International Tables Vol C Tables 4.2.6.8 and 6.1.1.4'
Cl Cl 0.1484 0.1585 'International Tables Vol C Tables 4.2.6.8 and 6.1.1.4'
Sn Sn -0.6537 1.4246 'International Tables Vol C Tables 4.2.6.8 and 6.1.1.4'
Os Os -1.2165 7.6030 'International Tables Vol C Tables 4.2.6.8 and 6.1.1.4'

loop_
_geom_angle_atom_site_label_1
_geom_angle_atom_site_label_2
_geom_angle_atom_site_label_3
_geom_angle
O1 Os P2 96.6(2)
O1 Os P1 95.77(19)
P2 Os P1 164.62(6)
O1 Os Cl 78.45(12)
P2 Os Cl 87.01(8)
P1 Os Cl 86.62(7)
O1 Os Sn 76.45(11)
P2 Os Sn 95.85(5)
P1 Os Sn 95.85(5)
Cl Os Sn 154.91(4)
O1 Os H01 141(3)
P2 Os H01 90(4)
P1 Os H01 86(4)
Cl Os H01 141(3)
Sn Os H01 64(3)
O1 Os H02 167(3)
P2 Os H02 78(3)
P1 Os H02 88(3)
Cl Os H02 89(3)
Sn Os H02 116(3)
H01 Os H02 52(4)
O2 Sn C14 97.5(3)
O2 Sn C8 96.5(3)
C14 Sn C8 95.7(2)
O2 Sn Os 94.56(12)
C14 Sn Os 129.5(2)
C8 Sn Os 131.29(19)
C20 P1 C26 101.8(4)
C20 P1 C23 101.1(4)
C26 P1 C23 107.5(4)
C20 P1 Os 118.8(3)
C26 P1 Os 113.5(3)
C23 P1 Os 112.7(3)
C35 P2 C32 102.0(4)
C35 P2 C29 101.5(4)
C32 P2 C29 108.4(4)
C35 P2 Os 119.0(3)
C32 P2 Os 110.2(3)
C29 P2 Os 114.6(3)
C1 O1 Os 130.1(4)
C1 O2 Sn 113.6(4)
O1 C1 O2 125.2(6)
O1 C1 C2 117.7(6)
O2 C1 C2 117.2(6)
C7 C2 C3 119.6(6)
C7 C2 C1 120.6(6)
C3 C2 C1 119.8(6)
C2 C3 C4 119.0(6)
C2 C3 H3 120.5
C4 C3 H3 120.5
C3 C4 C5 122.0(7)
C3 C4 H4 119.0
C5 C4 H4 119.0
C6 C5 C4 115.9(7)
C6 C5 H5 122.0
C4 C5 H5 122.0
C7 C6 C5 123.0(7)
C7 C6 H6 118.5
C5 C6 H6 118.5
C6 C7 C2 120.5(6)
C6 C7 H7 119.8
C2 C7 H7 119.8
C13 C8 C9 116.8(8)
C13 C8 Sn 122.7(6)
C9 C8 Sn 119.9(6)
C10 C9 C8 121.0(8)
C10 C9 H9 119.5
C8 C9 H9 119.5
C9 C10 C11 121.8(9)
C9 C10 H10 119.1
C11 C10 H10 119.1
C12 C11 C10 117.8(9)
C12 C11 H11 121.1
C10 C11 H11 121.1
C11 C12 C13 121.4(9)
C11 C12 H12 119.3
C13 C12 H12 119.3
C8 C13 C12 121.3(8)
C8 C13 H13 119.4
C12 C13 H13 119.4
C15 C14 C19 116.7(8)
C15 C14 Sn 121.4(7)
C19 C14 Sn 121.1(7)
C14 C15 C16 120.6(9)
C14 C15 H15 119.7
C16 C15 H15 119.7
C17 C16 C15 120.9(10)
C17 C16 H16 119.6
C15 C16 H16 119.6
C16 C17 C18 119.9(10)
C16 C17 H17 120.1
C18 C17 H17 120.1
C17 C18 C19 120.4(10)
C17 C18 H18 119.8
C19 C18 H18 119.8
C14 C19 C18 121.4(9)
C14 C19 H19 119.3
C18 C19 H19 119.3
C21 C20 C22 110.8(6)
C21 C20 P1 112.7(6)
C22 C20 P1 113.0(6)
C21 C20 H20 106.6
C22 C20 H20 106.6
P1 C20 H20 106.6
C20 C21 H21A 109.5
C20 C21 H21B 109.5
H21A C21 H21B 109.5
C20 C21 H21C 109.5
H21A C21 H21C 109.5
H21B C21 H21C 109.5
C20 C22 H22A 109.5
C20 C22 H22B 109.5
H22A C22 H22B 109.5
C20 C22 H22C 109.5
H22A C22 H22C 109.5
H22B C22 H22C 109.5
C24 C23 C25 110.7(9)
C24 C23 P1 117.7(7)
C25 C23 P1 113.5(7)
C24 C23 H23 104.5
C25 C23 H23 104.5
P1 C23 H23 104.5
C23 C24 H24A 109.5
C23 C24 H24B 109.5
H24A C24 H24B 109.5
C23 C24 H24C 109.5
H24A C24 H24C 109.5
H24B C24 H24C 109.5
C23 C25 H25A 109.5
C23 C25 H25B 109.5
H25A C25 H25B 109.5
C23 C25 H25C 109.5
H25A C25 H25C 109.5
H25B C25 H25C 109.5
C27 C26 C28 107.7(7)
C27 C26 P1 114.4(6)
C28 C26 P1 118.5(6)
C27 C26 H26 105.0
C28 C26 H26 105.0
P1 C26 H26 105.0
C26 C27 H27A 109.5
C26 C27 H27B 109.5
H27A C27 H27B 109.5
C26 C27 H27C 109.5
H27A C27 H27C 109.5
H27B C27 H27C 109.5
C26 C28 H28A 109.5
C26 C28 H28B 109.5
H28A C28 H28B 109.5
C26 C28 H28C 109.5
H28A C28 H28C 109.5
H28B C28 H28C 109.5
C31 C29 C30 108.9(8)
C31 C29 P2 117.4(7)
C30 C29 P2 115.0(6)
C31 C29 H29 104.7
C30 C29 H29 104.7
P2 C29 H29 104.7
C29 C30 H30A 109.5
C29 C30 H30B 109.5
H30A C30 H30B 109.5
C29 C30 H30C 109.5
H30A C30 H30C 109.5
H30B C30 H30C 109.5
C29 C31 H31A 109.5
C29 C31 H31B 109.5
H31A C31 H31B 109.5
C29 C31 H31C 109.5
H31A C31 H31C 109.5
H31B C31 H31C 109.5
C34 C32 C33 107.0(8)
C34 C32 P2 115.6(8)
C33 C32 P2 115.5(7)
C34 C32 H32 106.0
C33 C32 H32 106.0
P2 C32 H32 106.0
C32 C33 H33A 109.5
C32 C33 H33B 109.5
H33A C33 H33B 109.5
C32 C33 H33C 109.5
H33A C33 H33C 109.5
H33B C33 H33C 109.5
C32 C34 H34A 109.5
C32 C34 H34B 109.5
H34A C34 H34B 109.5
C32 C34 H34C 109.5
H34A C34 H34C 109.5
H34B C34 H34C 109.5
C37 C35 C36 109.3(6)
C37 C35 P2 112.1(6)
C36 C35 P2 112.1(6)
C37 C35 H35 107.7
C36 C35 H35 107.7
P2 C35 H35 107.7
C35 C36 H36A 109.5
C35 C36 H36B 109.5
H36A C36 H36B 109.5
C35 C36 H36C 109.5
H36A C36 H36C 109.5
H36B C36 H36C 109.5
C35 C37 H37A 109.5
C35 C37 H37B 109.5
H37A C37 H37B 109.5
C35 C37 H37C 109.5
H37A C37 H37C 109.5
H37B C37 H37C 109.5
C39B C38 C39A 10.7(8)
C40A C39A C44A 120.0
C40A C39A C38 108.5(14)
C44A C39A C38 131.5(14)
C39A C40A C41A 120.0
C42A C41A C40A 120.0
C41A C42A C43A 120.0
C42A C43A C44A 120.0
C43A C44A C39A 120.0
C40B C39B C44B 120.0
C40B C39B C38 137.6(15)
C44B C39B C38 102.4(15)
C41B C40B C39B 120.0
C42B C41B C40B 120.0
C43B C42B C41B 120.0
C42B C43B C44B 120.0
C43B C44B C39B 120.0

loop_
_geom_bond_atom_site_label_1
_geom_bond_atom_site_label_2
_geom_bond_distance
Os O1 2.204(4)
Os P2 2.379(2)
Os P1 2.388(2)
Os Cl 2.4330(17)
Os Sn 2.5996(6)
Os H01 1.591(10)
Os H02 1.584(10)
Sn O2 2.099(4)
Sn C14 2.160(8)
Sn C8 2.161(8)
P1 C20 1.850(8)
P1 C26 1.864(8)
P1 C23 1.873(9)
P2 C35 1.852(9)
P2 C32 1.864(9)
P2 C29 1.869(8)
O1 C1 1.250(7)
O2 C1 1.286(8)
C1 C2 1.496(9)
C2 C7 1.382(9)
C2 C3 1.390(8)
C3 C4 1.405(9)
C3 H3 0.9500
C4 C5 1.413(10)
C4 H4 0.9500
C5 C6 1.386(9)
C5 H5 0.9500
C6 C7 1.372(9)
C6 H6 0.9500
C7 H7 0.9500
C8 C13 1.378(10)
C8 C9 1.391(10)
C9 C10 1.372(11)
C9 H9 0.9500
C10 C11 1.379(12)
C10 H10 0.9500
C11 C12 1.351(11)
C11 H11 0.9500
C12 C13 1.395(11)
C12 H12 0.9500
C13 H13 0.9500
C14 C15 1.377(11)
C14 C19 1.385(11)
C15 C16 1.420(12)
C15 H15 0.9500
C16 C17 1.325(13)
C16 H16 0.9500
C17 C18 1.359(13)
C17 H17 0.9500
C18 C19 1.391(12)
C18 H18 0.9500
C19 H19 0.9500
C20 C21 1.524(10)
C20 C22 1.528(9)
C20 H20 1.0000
C21 H21A 0.9800
C21 H21B 0.9800
C21 H21C 0.9800
C22 H22A 0.9800
C22 H22B 0.9800
C22 H22C 0.9800
C23 C24 1.496(10)
C23 C25 1.533(12)
C23 H23 1.0000
C24 H24A 0.9800
C24 H24B 0.9800
C24 H24C 0.9800
C25 H25A 0.9800
C25 H25B 0.9800
C25 H25C 0.9800
C26 C27 1.529(11)
C26 C28 1.543(12)
C26 H26 1.0000
C27 H27A 0.9800
C27 H27B 0.9800
C27 H27C 0.9800
C28 H28A 0.9800
C28 H28B 0.9800
C28 H28C 0.9800
C29 C31 1.540(11)
C29 C30 1.543(11)
C29 H29 1.0000
C30 H30A 0.9800
C30 H30B 0.9800
C30 H30C 0.9800
C31 H31A 0.9800
C31 H31B 0.9800
C31 H31C 0.9800
C32 C34 1.524(11)
C32 C33 1.525(12)
C32 H32 1.0000
C33 H33A 0.9800
C33 H33B 0.9800
C33 H33C 0.9800
C34 H34A 0.9800
C34 H34B 0.9800
C34 H34C 0.9800
C35 C37 1.528(9)
C35 C36 1.534(10)
C35 H35 1.0000
C36 H36A 0.9800
C36 H36B 0.9800
C36 H36C 0.9800
C37 H37A 0.9800
C37 H37B 0.9800
C37 H37C 0.9800
C38 C39B 1.507(9)
C38 C39A 1.520(8)
C39A C40A 1.3900
C39A C44A 1.3900
C40A C41A 1.3900
C41A C42A 1.3900
C42A C43A 1.3900
C43A C44A 1.3900
C39B C40B 1.3900
C39B C44B 1.3900
C40B C41B 1.3900
C41B C42B 1.3900
C42B C43B 1.3900
C43B C44B 1.3900
